data_4109166
loop_
_publ_author_name
'Hu Kang'
'Antonio Facchetti'
'Hua Jiang'
'Elena Cariati'
'Stefania Righetto'
'Renato Ugo'
'Cristiano Zuccaccia'
'Alceo Macchioni'
'Charlotte L. Stern'
'Zhifu Liu'
'Seng-Tiong Ho'
'Eric C. Brown'
'Mark A. Ratner'
'Tobin J. Marks'

_publ_section_title
;
 Ultralarge Hyperpolarizability Twisted \p-Electron System Electro-Optic
 Chromophores: Synthesis, Solid-State and Solution-Phase Structural
 Characteristics, Electronic Structures, Linear and Nonlinear Optical
 Properties, and Computational Studies
;
_journal_name_full 'Journal of the American Chemical Society'
_journal_page_first 3267
_journal_page_last 3286
_journal_paper_doi 10.1021/ja0674690
_journal_volume 129
_journal_year 2007
_chemical_formula_sum 'C17 H22 I N O'
_chemical_formula_weight 383.26
_chemical_melting_point 494
_chemical_name_systematic 4-(4-Methoxy-2,6-dimethyl-phenyl)-1,3,5-trimethyl-pyridiniumiodide
_space_group_IT_number 14
_symmetry_cell_setting monoclinic
_symmetry_space_group_name_Hall '-P 2ybc'
_symmetry_space_group_name_H-M 'P 1 21/c 1'
_atom_sites_solution_hydrogens geom
_atom_sites_solution_primary direct
_atom_sites_solution_secondary difmap
_audit_creation_method SHELXL-97
_cell_angle_alpha 90.00
_cell_angle_beta 100.799(11)
_cell_angle_gamma 90.00
_cell_formula_units_Z 4
_cell_length_a 12.834(2)
_cell_length_b 17.241(3)
_cell_length_c 7.9026(13)
_cell_measurement_temperature 153(2)
_cell_volume 1717.6(5)
_computing_cell_refinement 'Bruker SMART'
_computing_data_collection 'Bruker SMART'
_computing_data_reduction 'Bruker SAINT'
_computing_molecular_graphics 'Bruker SHELXTL'
_computing_publication_material 'Bruker SHELXTL'
_computing_structure_refinement 'SHELXL-97 (Sheldrick, 1997)'
_computing_structure_solution 'SHELXS-97 (Sheldrick, 1990)'
_diffrn_ambient_temperature 153(2)
_diffrn_measured_fraction_theta_full 0.929
_diffrn_measured_fraction_theta_max 0.929
_diffrn_measurement_device_type 'CCD area detector'
_diffrn_measurement_method 'omega scans'
_diffrn_radiation_monochromator graphite
_diffrn_radiation_source 'fine-focus sealed tube'
_diffrn_radiation_type MoK\a
_diffrn_radiation_wavelength 0.71073
_diffrn_reflns_av_R_equivalents 0.0235
_diffrn_reflns_av_sigmaI/netI 0.0209
_diffrn_reflns_limit_h_max 17
_diffrn_reflns_limit_h_min -16
_diffrn_reflns_limit_k_max 22
_diffrn_reflns_limit_k_min -22
_diffrn_reflns_limit_l_max 10
_diffrn_reflns_limit_l_min -10
_diffrn_reflns_number 15777
_diffrn_reflns_theta_full 28.93
_diffrn_reflns_theta_max 28.93
_diffrn_reflns_theta_min 1.62
_exptl_absorpt_coefficient_mu 1.861
_exptl_absorpt_correction_T_max 0.9631
_exptl_absorpt_correction_T_min 0.6001
_exptl_absorpt_correction_type integration
_exptl_crystal_colour colorless
_exptl_crystal_density_diffrn 1.482
_exptl_crystal_density_meas 0
_exptl_crystal_description plate
_exptl_crystal_F_000 768
_exptl_crystal_size_max 0.378
_exptl_crystal_size_mid 0.180
_exptl_crystal_size_min 0.020
_refine_diff_density_max 1.384
_refine_diff_density_min -0.557
_refine_diff_density_rms 0.083
_refine_ls_extinction_method none
_refine_ls_goodness_of_fit_ref 1.067
_refine_ls_hydrogen_treatment fixed
_refine_ls_matrix_type full
_refine_ls_number_parameters 187
_refine_ls_number_reflns 4214
_refine_ls_number_restraints 0
_refine_ls_restrained_S_all 1.067
_refine_ls_R_factor_all 0.0381
_refine_ls_R_factor_gt 0.0288
_refine_ls_shift/su_max 0.002
_refine_ls_shift/su_mean 0.000
_refine_ls_structure_factor_coef Fsqd
_refine_ls_weighting_details 'calc w=1/[\s^2^(Fo^2^)+(0.0278P)^2^+2.1916P] where P=(Fo^2^+2Fc^2^)/3'
_refine_ls_weighting_scheme calc
_refine_ls_wR_factor_gt 0.0659
_refine_ls_wR_factor_ref 0.0720
_reflns_number_gt 3517
_reflns_number_total 4214
_reflns_threshold_expression >2sigma(I)
_cod_data_source_file ja0674690si20061024_101402.cif
_cod_data_source_block Compd_5
_cod_database_code 4109166

loop_
_symmetry_equiv_pos_as_xyz
'x, y, z'
'-x, y+1/2, -z+1/2'
'-x, -y, -z'
'x, -y-1/2, z-1/2'

loop_
_atom_site_label
_atom_site_type_symbol
_atom_site_fract_x
_atom_site_fract_y
_atom_site_fract_z
_atom_site_U_iso_or_equiv
_atom_site_adp_type
_atom_site_occupancy
_atom_site_symmetry_multiplicity
_atom_site_calc_flag
_atom_site_refinement_flags
I1 I 0.540695(15) 0.844299(10) 0.20472(2) 0.03653(7) Uani 1 1 d .
N1 N 0.41823(16) 0.90753(12) 0.6161(2) 0.0268(4) Uani 1 1 d .
C14 C 0.29646(19) 0.83236(13) 0.4207(3) 0.0245(5) Uani 1 1 d .
C10 C 0.22545(18) 0.89458(13) 0.3977(3) 0.0229(4) Uani 1 1 d .
C13 C 0.39346(19) 0.84111(13) 0.5304(3) 0.0256(5) Uani 1 1 d .
H13 H 0.4429 0.7995 0.5450 0.031 Uiso 1 1 calc R
C17 C 0.2728(2) 0.75666(14) 0.3261(3) 0.0326(5) Uani 1 1 d .
H17A H 0.2059 0.7355 0.3489 0.049 Uiso 1 1 calc R
H17B H 0.3303 0.7198 0.3656 0.049 Uiso 1 1 calc R
H17C H 0.2667 0.7654 0.2021 0.049 Uiso 1 1 calc R
C16 C 0.5251(2) 0.91572(18) 0.7252(4) 0.0398(6) Uani 1 1 d .
H16A H 0.5354 0.9694 0.7657 0.060 Uiso 1 1 calc R
H16B H 0.5792 0.9023 0.6576 0.060 Uiso 1 1 calc R
H16C H 0.5312 0.8808 0.8245 0.060 Uiso 1 1 calc R
C5 C 0.12307(19) 0.91072(14) 0.0973(3) 0.0266(5) Uani 1 1 d .
C12 C 0.3493(2) 0.96718(14) 0.6016(3) 0.0296(5) Uani 1 1 d .
H12 H 0.3681 1.0130 0.6671 0.036 Uiso 1 1 calc R
C9 C 0.2191(2) 0.94735(17) 0.0450(3) 0.0349(6) Uani 1 1 d .
H9A H 0.2060 0.9542 -0.0803 0.052 Uiso 1 1 calc R
H9B H 0.2808 0.9137 0.0801 0.052 Uiso 1 1 calc R
H9C H 0.2327 0.9980 0.1013 0.052 Uiso 1 1 calc R
C6 C 0.0312(2) 0.89845(15) -0.0240(3) 0.0304(5) Uani 1 1 d .
H6 H 0.0290 0.9139 -0.1400 0.037 Uiso 1 1 calc R
C15 C 0.1776(2) 1.03115(15) 0.4808(4) 0.0393(6) Uani 1 1 d .
H15A H 0.1593 1.0484 0.3607 0.059 Uiso 1 1 calc R
H15B H 0.2124 1.0736 0.5524 0.059 Uiso 1 1 calc R
H15C H 0.1129 1.0159 0.5213 0.059 Uiso 1 1 calc R
C11 C 0.25163(19) 0.96290(14) 0.4930(3) 0.0270(5) Uani 1 1 d .
C2 C -0.05745(19) 0.84437(14) 0.1912(3) 0.0279(5) Uani 1 1 d .
H2 H -0.1195 0.8233 0.2229 0.033 Uiso 1 1 calc R
C3 C 0.03411(19) 0.85563(13) 0.3159(3) 0.0253(5) Uani 1 1 d .
C8 C 0.0351(2) 0.83121(15) 0.4997(3) 0.0310(5) Uani 1 1 d .
H8A H 0.0764 0.8686 0.5785 0.047 Uiso 1 1 calc R
H8B H 0.0674 0.7797 0.5195 0.047 Uiso 1 1 calc R
H8C H -0.0377 0.8295 0.5206 0.047 Uiso 1 1 calc R
C1 C -0.0573(2) 0.86404(15) 0.0211(3) 0.0301(5) Uani 1 1 d .
C4 C 0.12429(18) 0.88786(13) 0.2690(3) 0.0243(5) Uani 1 1 d .
O1 O -0.14068(15) 0.85095(12) -0.1122(2) 0.0396(5) Uani 1 1 d .
C7 C -0.2300(2) 0.8088(2) -0.0756(4) 0.0474(7) Uani 1 1 d .
H7A H -0.2057 0.7602 -0.0172 0.071 Uiso 1 1 calc R
H7B H -0.2789 0.7974 -0.1836 0.071 Uiso 1 1 calc R
H7C H -0.2665 0.8401 -0.0011 0.071 Uiso 1 1 calc R

loop_
_atom_site_aniso_label
_atom_site_aniso_U_11
_atom_site_aniso_U_22
_atom_site_aniso_U_33
_atom_site_aniso_U_23
_atom_site_aniso_U_13
_atom_site_aniso_U_12
I1 0.04089(11) 0.03111(10) 0.03976(11) -0.00692(7) 0.01309(8) -0.00949(7)
N1 0.0251(10) 0.0302(10) 0.0236(9) 0.0031(8) 0.0011(8) -0.0023(8)
C14 0.0269(12) 0.0235(11) 0.0242(11) 0.0006(9) 0.0074(9) -0.0003(9)
C10 0.0230(11) 0.0246(11) 0.0218(10) 0.0026(8) 0.0062(9) -0.0012(9)
C13 0.0268(11) 0.0264(11) 0.0240(11) 0.0042(9) 0.0058(9) 0.0032(9)
C17 0.0363(14) 0.0245(12) 0.0360(13) -0.0058(10) 0.0042(11) 0.0033(10)
C16 0.0304(14) 0.0471(16) 0.0366(14) 0.0023(12) -0.0075(11) -0.0041(12)
C5 0.0280(12) 0.0264(11) 0.0260(11) 0.0011(9) 0.0063(9) 0.0029(9)
C12 0.0332(13) 0.0254(11) 0.0290(12) -0.0030(10) 0.0027(10) -0.0024(10)
C9 0.0337(14) 0.0423(15) 0.0293(12) 0.0056(11) 0.0077(10) -0.0032(11)
C6 0.0325(13) 0.0357(13) 0.0222(11) 0.0014(10) 0.0028(10) 0.0062(10)
C15 0.0427(15) 0.0262(12) 0.0456(15) -0.0075(11) -0.0003(12) 0.0074(11)
C11 0.0293(12) 0.0246(11) 0.0269(11) 0.0005(9) 0.0046(9) 0.0014(9)
C2 0.0220(11) 0.0292(12) 0.0324(12) -0.0027(10) 0.0051(9) 0.0002(9)
C3 0.0263(11) 0.0242(11) 0.0254(11) -0.0004(9) 0.0052(9) 0.0035(9)
C8 0.0297(13) 0.0361(14) 0.0284(12) 0.0044(10) 0.0082(10) 0.0001(10)
C1 0.0254(12) 0.0329(12) 0.0297(12) -0.0041(10) -0.0010(10) 0.0051(10)
C4 0.0260(12) 0.0224(11) 0.0237(11) -0.0011(9) 0.0029(9) 0.0036(9)
O1 0.0275(9) 0.0554(12) 0.0323(10) -0.0046(9) -0.0040(8) 0.0000(8)
C7 0.0229(13) 0.060(2) 0.0544(18) -0.0086(15) -0.0042(12) -0.0008(13)

loop_
_atom_type_symbol
_atom_type_description
_atom_type_scat_dispersion_real
_atom_type_scat_dispersion_imag
_atom_type_scat_source
C C 0.0033 0.0016 'International Tables Vol C Tables 4.2.6.8 and 6.1.1.4'
H H 0.0000 0.0000 'International Tables Vol C Tables 4.2.6.8 and 6.1.1.4'
N N 0.0061 0.0033 'International Tables Vol C Tables 4.2.6.8 and 6.1.1.4'
O O 0.0106 0.0060 'International Tables Vol C Tables 4.2.6.8 and 6.1.1.4'
I I -0.4742 1.8119 'International Tables Vol C Tables 4.2.6.8 and 6.1.1.4'

loop_
_geom_angle_atom_site_label_1
_geom_angle_atom_site_label_2
_geom_angle_atom_site_label_3
_geom_angle
C13 N1 C12 121.3(2)
C13 N1 C16 118.8(2)
C12 N1 C16 119.9(2)
C13 C14 C10 119.0(2)
C13 C14 C17 118.6(2)
C10 C14 C17 122.3(2)
C14 C10 C11 119.3(2)
C14 C10 C4 119.4(2)
C11 C10 C4 121.3(2)
N1 C13 C14 120.7(2)
N1 C13 H13 119.7
C14 C13 H13 119.7
C14 C17 H17A 109.5
C14 C17 H17B 109.5
H17A C17 H17B 109.5
C14 C17 H17C 109.5
H17A C17 H17C 109.5
H17B C17 H17C 109.5
N1 C16 H16A 109.5
N1 C16 H16B 109.5
H16A C16 H16B 109.5
N1 C16 H16C 109.5
H16A C16 H16C 109.5
H16B C16 H16C 109.5
C6 C5 C4 118.5(2)
C6 C5 C9 120.4(2)
C4 C5 C9 121.2(2)
N1 C12 C11 121.1(2)
N1 C12 H12 119.4
C11 C12 H12 119.4
C5 C9 H9A 109.5
C5 C9 H9B 109.5
H9A C9 H9B 109.5
C5 C9 H9C 109.5
H9A C9 H9C 109.5
H9B C9 H9C 109.5
C1 C6 C5 121.2(2)
C1 C6 H6 119.4
C5 C6 H6 119.4
C11 C15 H15A 109.5
C11 C15 H15B 109.5
H15A C15 H15B 109.5
C11 C15 H15C 109.5
H15A C15 H15C 109.5
H15B C15 H15C 109.5
C12 C11 C10 118.4(2)
C12 C11 C15 119.1(2)
C10 C11 C15 122.5(2)
C1 C2 C3 119.7(2)
C1 C2 H2 120.2
C3 C2 H2 120.2
C4 C3 C2 119.8(2)
C4 C3 C8 120.6(2)
C2 C3 C8 119.6(2)
C3 C8 H8A 109.5
C3 C8 H8B 109.5
H8A C8 H8B 109.5
C3 C8 H8C 109.5
H8A C8 H8C 109.5
H8B C8 H8C 109.5
O1 C1 C6 115.6(2)
O1 C1 C2 124.1(2)
C6 C1 C2 120.3(2)
C3 C4 C5 120.4(2)
C3 C4 C10 120.5(2)
C5 C4 C10 119.0(2)
C1 O1 C7 117.9(2)
O1 C7 H7A 109.5
O1 C7 H7B 109.5
H7A C7 H7B 109.5
O1 C7 H7C 109.5
H7A C7 H7C 109.5
H7B C7 H7C 109.5

loop_
_geom_bond_atom_site_label_1
_geom_bond_atom_site_label_2
_geom_bond_distance
N1 C13 1.338(3)
N1 C12 1.348(3)
N1 C16 1.484(3)
C14 C13 1.386(3)
C14 C10 1.397(3)
C14 C17 1.507(3)
C10 C11 1.405(3)
C10 C4 1.496(3)
C13 H13 0.9500
C17 H17A 0.9800
C17 H17B 0.9800
C17 H17C 0.9800
C16 H16A 0.9800
C16 H16B 0.9800
C16 H16C 0.9800
C5 C6 1.390(3)
C5 C4 1.410(3)
C5 C9 1.509(3)
C12 C11 1.382(3)
C12 H12 0.9500
C9 H9A 0.9800
C9 H9B 0.9800
C9 H9C 0.9800
C6 C1 1.385(4)
C6 H6 0.9500
C15 C11 1.504(3)
C15 H15A 0.9800
C15 H15B 0.9800
C15 H15C 0.9800
C2 C1 1.387(4)
C2 C3 1.398(3)
C2 H2 0.9500
C3 C4 1.395(3)
C3 C8 1.510(3)
C8 H8A 0.9800
C8 H8B 0.9800
C8 H8C 0.9800
C1 O1 1.372(3)
O1 C7 1.432(4)
C7 H7A 0.9800
C7 H7B 0.9800
C7 H7C 0.9800

loop_
_geom_torsion_atom_site_label_1
_geom_torsion_atom_site_label_2
_geom_torsion_atom_site_label_3
_geom_torsion_atom_site_label_4
_geom_torsion
C13 C14 C10 C11 -3.3(3)
C17 C14 C10 C11 178.6(2)
C13 C14 C10 C4 175.2(2)
C17 C14 C10 C4 -2.9(3)
C12 N1 C13 C14 1.4(4)
C16 N1 C13 C14 -176.9(2)
C10 C14 C13 N1 1.4(3)
C17 C14 C13 N1 179.5(2)
C13 N1 C12 C11 -2.2(4)
C16 N1 C12 C11 176.1(2)
C4 C5 C6 C1 -0.5(4)
C9 C5 C6 C1 179.2(2)
N1 C12 C11 C10 0.1(4)
N1 C12 C11 C15 -179.8(2)
C14 C10 C11 C12 2.6(3)
C4 C10 C11 C12 -175.9(2)
C14 C10 C11 C15 -177.5(2)
C4 C10 C11 C15 4.0(4)
C1 C2 C3 C4 1.2(3)
C1 C2 C3 C8 -177.6(2)
C5 C6 C1 O1 -176.3(2)
C5 C6 C1 C2 3.1(4)
C3 C2 C1 O1 175.9(2)
C3 C2 C1 C6 -3.4(4)
C2 C3 C4 C5 1.4(3)
C8 C3 C4 C5 -179.9(2)
C2 C3 C4 C10 -175.2(2)
C8 C3 C4 C10 3.5(3)
C6 C5 C4 C3 -1.7(3)
C9 C5 C4 C3 178.6(2)
C6 C5 C4 C10 174.9(2)
C9 C5 C4 C10 -4.8(3)
C14 C10 C4 C3 87.2(3)
C11 C10 C4 C3 -94.3(3)
C14 C10 C4 C5 -89.4(3)
C11 C10 C4 C5 89.1(3)
C6 C1 O1 C7 174.1(2)
C2 C1 O1 C7 -5.2(4)
